data_7244130
loop_
_publ_author_name
'Cui, Zi-Wei'
'Lu, Jun-Jun'
'Lin, Hong-Yan'
'Luan, Jian'
'Chang, Zhi-Han'
'Li, Xiao-Hui'
'Wang, Xiu-Li'

_publ_section_title
;
 Four Keggin-type polyoxometalate-based complexes derived from
 bis(pyrazine)--bis(amide) ligands for electrochemical sensing of multiple
 analytes and adsorbing dye molecules
;
_journal_issue 4
_journal_name_full CrystEngComm
_journal_page_first 828
_journal_page_last 836
_journal_paper_doi 10.1039/D1CE01403J
_journal_volume 24
_journal_year 2022
_chemical_formula_moiety 'C28 H32 Cu2 N12 O44 Si W12, 8(H2 O)'
_chemical_formula_sum 'C28 H48 Cu2 N12 O52 Si W12'
_chemical_formula_weight 3746.15
_space_group_crystal_system monoclinic
_space_group_IT_number 14
_space_group_name_Hall '-P 2yn'
_space_group_name_H-M_alt 'P 1 21/n 1'
_atom_sites_solution_hydrogens mixed
_atom_sites_solution_primary dual
_audit_creation_date 2021-11-20
_audit_creation_method
;
Olex2 1.5
(compiled 2021.11.18 svn.ra9532c28 for OlexSys, GUI svn.r6427)
;
_audit_update_record
;
2021-11-25 deposited with the CCDC.	2021-11-29 downloaded from the CCDC.
;
_cell_angle_alpha 90
_cell_angle_beta 96.218(2)
_cell_angle_gamma 90
_cell_formula_units_Z 2
_cell_length_a 10.1453(7)
_cell_length_b 17.1380(11)
_cell_length_c 19.2588(12)
_cell_measurement_reflns_used 1283
_cell_measurement_temperature 273(2)
_cell_measurement_theta_max 21.88
_cell_measurement_theta_min 2.34
_cell_volume 3328.8(4)
_computing_cell_refinement 'SAINT V8.18C (?, 2016)'
_computing_data_collection 'APEX3 Ver. 2016.5-0 (Bruker-AXS, 2016)'
_computing_data_reduction 'SAINT V8.18C (?, 2016)'
_computing_molecular_graphics 'Olex2 1.5 (Dolomanov et al., 2009)'
_computing_publication_material 'Olex2 1.5 (Dolomanov et al., 2009)'
_computing_structure_refinement 'SHELXL 2018/3 (Sheldrick, 2015)'
_computing_structure_solution 'SHELXT 2018/2 (Sheldrick, 2018)'
_diffrn_ambient_temperature 273.15
_diffrn_detector 'charge-coupled device (CCD) area detector'
_diffrn_detector_area_resol_mean 7.9
_diffrn_detector_type 'Bruker APEX II'
_diffrn_measured_fraction_theta_full 1.000
_diffrn_measured_fraction_theta_max 0.999
_diffrn_measurement_device 'three-circle diffractometer'
_diffrn_measurement_device_type 'Bruker APEX-II CCD'
_diffrn_measurement_method '\f and \w scans'
_diffrn_radiation_collimation 'focusing mirrors'
_diffrn_radiation_detector 'Bruker APEX II'
_diffrn_radiation_monochromator 'mirror optics'
_diffrn_radiation_probe x-ray
_diffrn_radiation_type 'Mo K\a'
_diffrn_radiation_wavelength 0.71073
_diffrn_radiation_xray_symbol K-L~3~
_diffrn_reflns_av_R_equivalents 0.1145
_diffrn_reflns_av_unetI/netI 0.1232
_diffrn_reflns_Laue_measured_fraction_full 1.000
_diffrn_reflns_Laue_measured_fraction_max 0.999
_diffrn_reflns_limit_h_max 12
_diffrn_reflns_limit_h_min -12
_diffrn_reflns_limit_k_max 19
_diffrn_reflns_limit_k_min -20
_diffrn_reflns_limit_l_max 13
_diffrn_reflns_limit_l_min -23
_diffrn_reflns_number 19979
_diffrn_reflns_point_group_measured_fraction_full 1.000
_diffrn_reflns_point_group_measured_fraction_max 0.999
_diffrn_reflns_theta_full 25.242
_diffrn_reflns_theta_max 25.696
_diffrn_reflns_theta_min 1.595
_diffrn_source 'microfocus sealed X-ray tube'
_diffrn_source_current 30.0
_diffrn_source_power 1.2
_diffrn_source_type 'Incoatec I\ms'
_diffrn_source_voltage 40.0
_diffrn_standards_number 0
_exptl_absorpt_coefficient_mu 21.398
_exptl_absorpt_correction_T_max 0.87
_exptl_absorpt_correction_T_min 0.86
_exptl_absorpt_correction_type multi-scan
_exptl_absorpt_process_details
;
SADABS-2016/2 (Krause et al., 2015) was used for absorption correction.
;
_exptl_crystal_colour blue
_exptl_crystal_colour_primary blue
_exptl_crystal_density_diffrn 3.737
_exptl_crystal_density_method 'not measured'
_exptl_crystal_description block
_exptl_crystal_F_000 3352
_exptl_crystal_size_max 0.24
_exptl_crystal_size_mid 0.22
_exptl_crystal_size_min 0.2
_refine_diff_density_max 1.868
_refine_diff_density_min -2.327
_refine_diff_density_rms 0.380
_refine_ls_extinction_method none
_refine_ls_goodness_of_fit_ref 1.075
_refine_ls_hydrogen_treatment constr
_refine_ls_matrix_type full
_refine_ls_number_parameters 574
_refine_ls_number_reflns 6339
_refine_ls_number_restraints 744
_refine_ls_restrained_S_all 1.021
_refine_ls_R_factor_all 0.1286
_refine_ls_R_factor_gt 0.0689
_refine_ls_shift/su_max 0.000
_refine_ls_shift/su_mean 0.000
_refine_ls_structure_factor_coef Fsqd
_refine_ls_weighting_details 'w=1/[\s^2^(Fo^2^)+115.4300P] where P=(Fo^2^+2Fc^2^)/3'
_refine_ls_weighting_scheme calc
_refine_ls_wR_factor_gt 0.1058
_refine_ls_wR_factor_ref 0.1225
_reflns_Friedel_coverage 0.000
_reflns_number_gt 3916
_reflns_number_total 6339
_reflns_threshold_expression 'I > 2\s(I)'
_cod_data_source_file d1ce01403j3.cif
_cod_data_source_block 4
_cod_depositor_comments 'Adding full bibliography for 7244127--7244130.cif.'
_cod_database_code 7244130
_shelx_shelxl_version_number 2018/3
_shelx_space_group_comment
;
The symmetry employed for this shelxl refinement is uniquely defined
by the following loop, which should always be used as a source of
symmetry information in preference to the above space-group names.
They are only intended as comments.
;
_olex2_refinement_description
;
1. Fixed Uiso
 At 1.2 times of:
  All C(H) groups, All C(H,H) groups, All N(H) groups
 At 1.5 times of:
  All C(H,H,H) groups, All O(H,H) groups
2. Uiso/Uaniso restraints and constraints
Uanis(O15) \\sim Ueq, Uanis(O15A) \\sim Ueq, Uanis(O18A) \\sim Ueq, Uanis(O18)
\\sim Ueq, Uanis(O5) \\sim Ueq, Uanis(O12) \\sim Ueq, Uanis(O16) \\sim Ueq,
Uanis(O10A) \\sim Ueq, Uanis(O21) \\sim Ueq, Uanis(O10) \\sim Ueq: with sigma
of 0.01 and sigma for terminal atoms of 0.02
3. Rigid body (RIGU) restrains
 All non-hydrogen atoms
 with sigma for 1-2 distances of 0.004 and sigma for 1-3 distances of 0.004
4. Others
 Fixed Sof: O5(0.5) O5A(0.5) O10(0.5) O10A(0.5) O11(0.5) O11A(0.5) O12(0.5)
 O12A(0.5) O14(0.5) O14A(0.5) O15(0.5) O15A(0.5) O16(0.5) O16A(0.5) O18(0.5)
 O18A(0.5) O21(0.5) O22(0.5) O23(0.5) O24(0.5)
5.a Riding coordinates:
 O1W(H1WA,H1WB), O2W(H2WA,H2WB), O3W(H3WA,H3WB), O4W(H4WA,H4WB)
5.b Secondary CH2 refined with riding coordinates:
 C13(H13A,H13B), C14(H14A,H14B)
5.c Me refined with riding coordinates:
 C7(H7A,H7B,H7C), C12(H12A,H12B,H12C)
5.d Aromatic/amide H refined with riding coordinates:
 N3(H3), N4(H4), C2(H2), C3(H3A), C8(H8), C9(H9)
;
_olex2_submission_special_instructions 'No special instructions were received'

loop_
_space_group_symop_operation_xyz
'x, y, z'
'-x+1/2, y+1/2, -z+1/2'
'-x, -y, -z'
'x-1/2, -y-1/2, z-1/2'

loop_
_atom_site_label
_atom_site_type_symbol
_atom_site_fract_x
_atom_site_fract_y
_atom_site_fract_z
_atom_site_U_iso_or_equiv
_atom_site_adp_type
_atom_site_occupancy
_atom_site_site_symmetry_order
_atom_site_calc_flag
_atom_site_refinement_flags_posn
_atom_site_refinement_flags_adp
_atom_site_refinement_flags_occupancy
_atom_site_disorder_assembly
_atom_site_disorder_group
W1 W -0.02038(10) 0.43638(6) 0.32634(5) 0.0294(3) Uani 1 1 d . . . . .
W2 W 0.20437(10) 0.66122(6) 0.55490(5) 0.0366(3) Uani 1 1 d . . . . .
W3 W 0.27930(10) 0.41340(6) 0.43495(6) 0.0390(3) Uani 1 1 d . . . . .
W4 W 0.17510(10) 0.60120(7) 0.37978(5) 0.0395(3) Uani 1 1 d . . . . .
W5 W -0.09661(13) 0.68960(6) 0.44871(6) 0.0470(3) Uani 1 1 d . . . . .
W6 W 0.29642(10) 0.47042(6) 0.61128(5) 0.0330(3) Uani 1 1 d . . . . .
Cu1 Cu 0.3466(3) 0.75814(17) 0.26876(14) 0.0304(7) Uani 1 1 d . . . . .
Si1 Si 0.000000 0.500000 0.500000 0.024(2) Uani 1 2 d S . P . .
O1 O 0.4508(14) 0.7809(8) 0.3577(7) 0.027(3) Uani 1 1 d . . . . .
O2 O 0.7399(14) 0.7723(8) 0.6828(8) 0.029(4) Uani 1 1 d . . . . .
O3 O 0.2613(15) 0.6485(8) 0.3215(8) 0.033(3) Uani 1 1 d . . . . .
O4 O 0.1050(17) 0.6454(10) 0.6329(9) 0.049(4) Uani 1 1 d . . . . .
O5 O 0.304(3) 0.5098(18) 0.3861(16) 0.026(5) Uani 0.5 1 d . U P A 1
O5A O 0.279(3) 0.5209(17) 0.4196(15) 0.022(5) Uani 0.5 1 d . . P A 2
O6 O 0.1760(17) 0.5041(10) 0.6754(9) 0.047(4) Uani 1 1 d . . . . .
O7 O -0.1457(16) 0.7801(9) 0.4238(9) 0.045(4) Uani 1 1 d . . . . .
O8 O 0.3035(17) 0.7380(9) 0.5808(9) 0.051(4) Uani 1 1 d . . . . .
O9 O 0.216(2) 0.3733(10) 0.6118(9) 0.063(5) Uani 1 1 d . . . . .
O10 O -0.234(3) 0.6769(18) 0.5147(17) 0.026(7) Uani 0.5 1 d . U P A 1
O10A O -0.165(3) 0.6682(17) 0.5249(16) 0.023(6) Uani 0.5 1 d . U P A 2
O11 O 0.046(3) 0.6892(18) 0.3804(15) 0.027(6) Uani 0.5 1 d . . P A 1
O11A O 0.012(3) 0.642(2) 0.3855(17) 0.032(6) Uani 0.5 1 d . . P A 2
O12 O 0.079(3) 0.5303(18) 0.3016(17) 0.029(5) Uani 0.5 1 d . U P A 1
O12A O 0.058(3) 0.5393(19) 0.3385(17) 0.031(5) Uani 0.5 1 d . . P A 2
O13 O 0.4056(15) 0.3712(10) 0.4049(10) 0.054(5) Uani 1 1 d . . . . .
O14 O 0.063(3) 0.7333(17) 0.5147(16) 0.027(5) Uani 0.5 1 d . . P A 1
O14A O 0.034(3) 0.6887(18) 0.5224(18) 0.034(5) Uani 0.5 1 d . . P A 2
O15 O 0.150(3) 0.3867(18) 0.3441(17) 0.028(6) Uani 0.5 1 d . U P A 1
O15A O 0.131(3) 0.4025(18) 0.3781(17) 0.028(5) Uani 0.5 1 d . U P A 2
O16 O 0.275(3) 0.6679(17) 0.4594(16) 0.027(5) Uani 0.5 1 d . U P A 1
O16A O 0.228(3) 0.6242(18) 0.4676(16) 0.030(5) Uani 0.5 1 d . . P A 2
O17 O -0.032(2) 0.4069(11) 0.2428(9) 0.064(5) Uani 1 1 d . . . . .
O18 O 0.393(3) 0.4396(18) 0.5320(17) 0.034(5) Uani 0.5 1 d . U P A 1
O18A O 0.319(3) 0.4553(17) 0.5185(16) 0.028(5) Uani 0.5 1 d . U P A 2
O19 O 0.3104(15) 0.5776(9) 0.5874(9) 0.042(3) Uani 1 1 d . . . . .
O20 O 0.4303(16) 0.4564(13) 0.6677(9) 0.068(6) Uani 1 1 d . . . . .
O21 O -0.076(3) 0.5148(15) 0.5729(14) 0.020(5) Uani 0.5 1 d . U P A .
O22 O 0.060(3) 0.5912(15) 0.4800(15) 0.023(4) Uani 0.5 1 d . . P A .
O23 O -0.084(3) 0.4680(16) 0.4382(16) 0.030(5) Uani 0.5 1 d . . P A .
O24 O 0.138(3) 0.4440(16) 0.5239(16) 0.029(4) Uani 0.5 1 d . . P A .
N1 N 0.9915(18) 0.7895(10) 0.7239(9) 0.026(4) Uani 1 1 d . . . . .
N2 N 0.2101(18) 0.8203(10) 0.3076(9) 0.027(4) Uani 1 1 d . . . . .
N3 N 0.4381(16) 0.8356(10) 0.4624(8) 0.024(4) Uani 1 1 d . . . . .
H3 H 0.391864 0.861442 0.489373 0.029 Uiso 1 1 calc R U . . .
N4 N 0.7449(18) 0.8387(10) 0.5827(10) 0.034(4) Uani 1 1 d . . . . .
H4 H 0.790987 0.864075 0.555264 0.041 Uiso 1 1 calc R U . . .
N5 N 0.0375(19) 0.8987(11) 0.3852(10) 0.034(4) Uani 1 1 d . . . . .
N6 N 1.1628(19) 0.8697(11) 0.6499(10) 0.033(4) Uani 1 1 d . . . . .
C1 C 0.804(2) 0.8114(12) 0.6413(12) 0.026(4) Uani 1 1 d . . . . .
C2 C 1.115(2) 0.7943(13) 0.7468(12) 0.030(5) Uani 1 1 d . . . . .
H2 H 1.145574 0.771529 0.789368 0.036 Uiso 1 1 calc R U . . .
C3 C 1.036(2) 0.8649(14) 0.6254(13) 0.036(6) Uani 1 1 d . . . . .
H3A H 1.006863 0.890348 0.583977 0.043 Uiso 1 1 calc R U . . .
C4 C 0.384(2) 0.8190(12) 0.4003(11) 0.024(5) Uani 1 1 d . . . . .
C5 C 0.246(2) 0.8408(13) 0.3744(11) 0.026(5) Uani 1 1 d . . . . .
C6 C 0.946(2) 0.8233(11) 0.6594(10) 0.019(4) Uani 1 1 d . . . . .
C7 C 1.352(2) 0.8338(15) 0.7284(12) 0.043(6) Uani 1 1 d . . . . .
H7A H 1.373079 0.806100 0.771508 0.064 Uiso 1 1 calc R U . . .
H7B H 1.394928 0.809014 0.692204 0.064 Uiso 1 1 calc R U . . .
H7C H 1.382176 0.886732 0.733884 0.064 Uiso 1 1 calc R U . . .
C8 C 0.164(2) 0.8828(13) 0.4121(12) 0.035(6) Uani 1 1 d . . . . .
H8 H 0.195148 0.900514 0.456558 0.042 Uiso 1 1 calc R U . . .
C9 C 0.091(2) 0.8387(14) 0.2801(13) 0.042(6) Uani 1 1 d . . . . .
H9 H 0.066216 0.826324 0.233594 0.050 Uiso 1 1 calc R U . . .
C10 C 1.202(2) 0.8330(15) 0.7087(12) 0.037(5) Uani 1 1 d . . . . .
C11 C 0.001(2) 0.8764(14) 0.3179(12) 0.035(5) Uani 1 1 d . . . . .
C12 C -0.138(2) 0.8964(16) 0.2856(12) 0.052(8) Uani 1 1 d . . . . .
H12A H -0.150320 0.877413 0.238452 0.078 Uiso 1 1 calc R U . . .
H12B H -0.201590 0.872407 0.312242 0.078 Uiso 1 1 calc R U . . .
H12C H -0.149602 0.951962 0.285662 0.078 Uiso 1 1 calc R U . . .
C13 C 0.570(2) 0.8137(17) 0.4893(12) 0.046(7) Uani 1 1 d . . . . .
H13A H 0.631971 0.841569 0.463099 0.056 Uiso 1 1 calc R U . . .
H13B H 0.581388 0.758478 0.480713 0.056 Uiso 1 1 calc R U . . .
C14 C 0.607(2) 0.8282(17) 0.5624(12) 0.051(7) Uani 1 1 d . . . . .
H14A H 0.560452 0.874483 0.575568 0.062 Uiso 1 1 calc R U . . .
H14B H 0.576238 0.784741 0.588701 0.062 Uiso 1 1 calc R U . . .
O1W O 0.8632(19) 0.9446(10) 0.4903(8) 0.057(5) Uani 1 1 d . . . . .
H1WA H 0.803576 0.977168 0.484895 0.086 Uiso 1 1 d R U . . .
H1WB H 0.901536 0.938408 0.453685 0.086 Uiso 1 1 d R U . . .
O2W O 0.3255(16) 0.9443(10) 0.5600(8) 0.050(5) Uani 1 1 d . . . . .
H2WA H 0.299657 0.915268 0.591858 0.075 Uiso 1 1 d R U . . .
H2WB H 0.388007 0.976008 0.572598 0.075 Uiso 1 1 d R U . . .
O3W O 0.441(3) 0.9969(13) 0.3645(12) 0.108(9) Uani 1 1 d . . . . .
H3WA H 0.439541 0.967066 0.330765 0.163 Uiso 1 1 d R U . . .
H3WB H 0.364631 1.015146 0.364735 0.163 Uiso 1 1 d R U . . .
O4W O 0.318(2) 0.5212(14) 0.2221(12) 0.101(8) Uani 1 1 d . . . . .
H4WA H 0.404191 0.516455 0.227588 0.151 Uiso 1 1 d R U . . .
H4WB H 0.302081 0.557255 0.250398 0.151 Uiso 1 1 d R U . . .

loop_
_atom_site_aniso_label
_atom_site_aniso_U_11
_atom_site_aniso_U_22
_atom_site_aniso_U_33
_atom_site_aniso_U_23
_atom_site_aniso_U_13
_atom_site_aniso_U_12
W1 0.0309(6) 0.0338(6) 0.0236(5) -0.0057(5) 0.0028(4) -0.0081(4)
W2 0.0321(6) 0.0458(7) 0.0311(6) -0.0161(6) -0.0005(5) -0.0050(5)
W3 0.0350(6) 0.0269(6) 0.0602(8) 0.0088(6) 0.0289(6) 0.0086(5)
W4 0.0266(6) 0.0613(8) 0.0322(6) 0.0214(6) 0.0107(5) 0.0065(5)
W5 0.0703(9) 0.0369(7) 0.0367(7) 0.0113(6) 0.0187(6) 0.0309(6)
W6 0.0299(6) 0.0399(6) 0.0274(6) 0.0027(5) -0.0051(5) -0.0031(5)
Cu1 0.0303(17) 0.0394(18) 0.0202(15) -0.0050(14) -0.0035(13) 0.0040(13)
Si1 0.026(5) 0.017(4) 0.032(5) 0.008(4) 0.013(4) -0.004(3)
O1 0.027(7) 0.037(9) 0.017(7) -0.013(7) -0.004(6) -0.005(6)
O2 0.023(8) 0.036(9) 0.023(8) 0.002(7) -0.016(6) 0.000(6)
O3 0.043(9) 0.029(7) 0.028(7) 0.004(7) 0.005(7) -0.012(6)
O4 0.060(11) 0.047(11) 0.045(8) 0.011(8) 0.035(8) 0.003(8)
O5 0.020(9) 0.031(7) 0.027(9) 0.000(7) 0.003(7) -0.003(6)
O5A 0.026(12) 0.026(10) 0.014(13) -0.002(8) 0.006(9) -0.003(7)
O6 0.052(10) 0.047(10) 0.048(10) 0.002(8) 0.026(8) -0.008(8)
O7 0.038(9) 0.038(9) 0.063(11) 0.011(8) 0.027(8) 0.006(7)
O8 0.049(9) 0.037(8) 0.068(11) -0.009(8) 0.018(8) -0.016(8)
O9 0.110(15) 0.049(9) 0.037(10) 0.007(7) 0.035(9) -0.030(9)
O10 0.026(9) 0.025(10) 0.027(10) 0.002(8) 0.004(8) 0.002(8)
O10A 0.027(9) 0.021(10) 0.021(9) -0.004(7) 0.003(8) 0.006(8)
O11 0.038(13) 0.030(13) 0.013(12) 0.000(10) 0.004(9) 0.003(12)
O11A 0.022(12) 0.044(14) 0.028(10) 0.009(11) 0.004(9) 0.004(11)
O12 0.035(9) 0.027(8) 0.026(9) 0.010(7) 0.002(7) 0.004(7)
O12A 0.029(13) 0.039(10) 0.025(12) 0.013(9) 0.005(10) 0.002(9)
O13 0.023(8) 0.059(10) 0.081(12) -0.026(10) 0.015(8) 0.011(8)
O14 0.040(10) 0.021(11) 0.024(11) -0.007(10) 0.026(9) -0.014(9)
O14A 0.033(9) 0.028(13) 0.042(11) -0.015(11) 0.009(10) 0.000(9)
O15 0.033(9) 0.022(9) 0.031(9) -0.007(8) 0.008(7) -0.001(7)
O15A 0.022(8) 0.026(9) 0.037(8) 0.003(8) 0.008(7) -0.010(7)
O16 0.024(8) 0.028(9) 0.032(7) 0.001(7) 0.013(7) -0.007(7)
O16A 0.019(10) 0.038(14) 0.035(9) -0.002(9) 0.011(8) 0.003(9)
O17 0.084(14) 0.075(13) 0.031(9) -0.018(9) -0.003(8) 0.010(10)
O18 0.029(8) 0.033(9) 0.040(7) 0.008(7) 0.005(7) -0.009(8)
O18A 0.026(8) 0.031(9) 0.028(7) 0.010(6) 0.008(6) -0.001(8)
O19 0.037(8) 0.040(7) 0.052(9) 0.009(6) 0.018(7) -0.007(6)
O20 0.027(9) 0.129(17) 0.047(8) 0.049(11) 0.002(7) -0.001(9)
O21 0.018(9) 0.018(9) 0.025(8) 0.005(7) 0.005(7) -0.007(7)
O22 0.024(8) 0.014(7) 0.033(8) 0.003(7) 0.013(7) -0.002(6)
O23 0.029(11) 0.028(15) 0.037(9) -0.006(9) 0.014(7) -0.011(9)
O24 0.032(7) 0.017(11) 0.042(9) -0.002(8) 0.016(7) 0.000(7)
N1 0.028(7) 0.029(10) 0.020(8) 0.006(8) -0.004(6) 0.010(7)
N2 0.027(7) 0.032(9) 0.020(7) -0.007(8) -0.006(6) -0.002(7)
N3 0.020(7) 0.039(11) 0.013(7) -0.009(8) 0.000(5) 0.012(8)
N4 0.038(9) 0.031(11) 0.031(9) 0.004(8) -0.006(7) 0.017(8)
N5 0.035(8) 0.032(11) 0.034(9) -0.008(9) -0.006(7) 0.003(8)
N6 0.033(8) 0.043(12) 0.023(9) -0.009(8) 0.001(7) -0.006(8)
C1 0.033(7) 0.020(11) 0.024(9) -0.005(8) -0.007(6) 0.003(8)
C2 0.032(8) 0.034(13) 0.023(11) -0.007(9) -0.006(7) -0.002(8)
C3 0.036(8) 0.038(13) 0.034(12) 0.008(10) -0.002(7) -0.008(9)
C4 0.033(8) 0.028(12) 0.011(7) -0.001(8) -0.003(5) 0.004(8)
C5 0.032(8) 0.027(12) 0.018(8) -0.002(8) -0.003(6) 0.005(8)
C6 0.027(7) 0.020(11) 0.011(8) -0.003(7) 0.001(6) 0.010(7)
C7 0.036(9) 0.064(18) 0.026(13) 0.000(13) -0.003(9) 0.003(11)
C8 0.031(9) 0.045(14) 0.028(10) -0.023(10) -0.003(7) 0.001(9)
C9 0.039(9) 0.049(15) 0.034(11) -0.014(11) -0.013(7) 0.014(9)
C10 0.032(8) 0.054(15) 0.025(10) -0.005(9) 0.007(7) 0.005(9)
C11 0.033(10) 0.037(13) 0.031(9) 0.001(10) -0.008(7) 0.010(9)
C12 0.051(11) 0.08(2) 0.026(13) -0.002(15) -0.012(10) 0.040(13)
C13 0.024(9) 0.09(2) 0.028(10) -0.005(12) -0.007(7) 0.030(11)
C14 0.041(10) 0.08(2) 0.026(10) -0.012(13) -0.011(8) 0.020(12)
O1W 0.083(15) 0.057(13) 0.030(11) 0.005(10) 0.001(10) 0.012(10)
O2W 0.045(11) 0.078(14) 0.027(10) 0.023(10) 0.008(9) 0.011(10)
O3W 0.15(3) 0.070(16) 0.11(2) -0.032(16) 0.021(18) 0.007(16)
O4W 0.11(2) 0.12(2) 0.089(18) -0.025(16) 0.047(16) -0.001(16)

loop_
_atom_type_symbol
_atom_type_description
_atom_type_scat_dispersion_real
_atom_type_scat_dispersion_imag
_atom_type_scat_source
C C 0.0033 0.0016 'International Tables Vol C Tables 4.2.6.8 and 6.1.1.4'
H H 0.0000 0.0000 'International Tables Vol C Tables 4.2.6.8 and 6.1.1.4'
Cu Cu 0.3201 1.2651 'International Tables Vol C Tables 4.2.6.8 and 6.1.1.4'
N N 0.0061 0.0033 'International Tables Vol C Tables 4.2.6.8 and 6.1.1.4'
O O 0.0106 0.0060 'International Tables Vol C Tables 4.2.6.8 and 6.1.1.4'
Si Si 0.0817 0.0704 'International Tables Vol C Tables 4.2.6.8 and 6.1.1.4'
W W -0.8490 6.8722 'International Tables Vol C Tables 4.2.6.8 and 6.1.1.4'

loop_
_geom_angle_atom_site_label_1
_geom_angle_atom_site_label_2
_geom_angle_atom_site_label_3
_geom_angle
_geom_angle_site_symmetry_1
_geom_angle_site_symmetry_3
_geom_angle_publ_flag
O4 W1 O6 89.5(7) 3_566 3_566 ?
O4 W1 O12 169.0(11) 3_566 . ?
O4 W1 O12A 146.8(11) 3_566 . ?
O4 W1 O15 92.2(11) 3_566 . ?
O4 W1 O21 95.5(8) 3_566 3_566 ?
O4 W1 O23 66.9(8) 3_566 . ?
O6 W1 O12 90.3(11) 3_566 . ?
O6 W1 O12A 80.9(11) 3_566 . ?
O6 W1 O15 168.9(11) 3_566 . ?
O6 W1 O21 95.8(9) 3_566 3_566 ?
O6 W1 O23 65.3(9) 3_566 . ?
O12 W1 O21 73.6(11) . 3_566 ?
O12 W1 O23 103.2(12) . . ?
O12A W1 O23 80.3(11) . . ?
O15 W1 O12 85.9(13) . . ?
O15 W1 O21 73.1(11) . 3_566 ?
O15 W1 O23 105.5(12) . . ?
O15A W1 O12A 85.0(14) . . ?
O15A W1 O23 82.7(12) . . ?
O17 W1 O4 100.8(9) . 3_566 ?
O17 W1 O6 100.0(8) . 3_566 ?
O17 W1 O12 90.0(12) . . ?
O17 W1 O12A 112.1(12) . . ?
O17 W1 O15 90.5(11) . . ?
O17 W1 O15A 113.3(12) . . ?
O17 W1 O21 157.3(10) . 3_566 ?
O17 W1 O23 159.8(10) . . ?
O21 W1 O23 42.8(9) 3_566 . ?
O4 W2 O14 88.6(9) . . ?
O4 W2 O16 167.6(10) . . ?
O4 W2 O22 93.7(9) . . ?
O8 W2 O4 103.0(8) . . ?
O8 W2 O14 90.7(11) . . ?
O8 W2 O14A 114.1(12) . . ?
O8 W2 O16 88.0(10) . . ?
O8 W2 O16A 113.9(11) . . ?
O8 W2 O19 101.3(8) . . ?
O8 W2 O22 155.8(9) . . ?
O14 W2 O16 85.6(11) . . ?
O14 W2 O22 72.2(11) . . ?
O14A W2 O4 75.4(12) . . ?
O14A W2 O16A 89.3(14) . . ?
O14A W2 O19 143.3(11) . . ?
O14A W2 O22 53.2(12) . . ?
O16 W2 O22 74.2(11) . . ?
O16A W2 O4 143.2(11) . . ?
O16A W2 O19 85.1(11) . . ?
O16A W2 O22 51.6(11) . . ?
O19 W2 O4 87.8(7) . . ?
O19 W2 O14 168.0(10) . . ?
O19 W2 O16 95.7(10) . . ?
O19 W2 O22 96.7(8) . . ?
O5 W3 O10A 152.5(13) . 3_566 ?
O5 W3 O15 83.3(13) . . ?
O5 W3 O18 99.2(13) . . ?
O5 W3 O21 71.6(11) . 3_566 ?
O5 W3 O24 106.2(11) . . ?
O5A W3 O24 84.7(11) . . ?
O10 W3 O5 173.0(13) 3_566 . ?
O10 W3 O10A 21.1(10) 3_566 3_566 ?
O10 W3 O15 94.8(13) 3_566 . ?
O10 W3 O18 82.0(13) 3_566 . ?
O10 W3 O21 101.4(11) 3_566 3_566 ?
O10 W3 O24 67.7(11) 3_566 . ?
O10A W3 O24 57.8(10) 3_566 . ?
O13 W3 O5 93.4(11) . . ?
O13 W3 O5A 111.6(11) . . ?
O13 W3 O10 93.5(11) . 3_566 ?
O13 W3 O10A 109.6(11) . 3_566 ?
O13 W3 O15 92.8(11) . . ?
O13 W3 O15A 112.3(12) . . ?
O13 W3 O18 91.9(11) . . ?
O13 W3 O18A 113.2(12) . . ?
O13 W3 O21 155.6(9) . 3_566 ?
O13 W3 O24 154.2(10) . . ?
O15 W3 O18 174.4(12) . . ?
O15 W3 O21 66.9(10) . 3_566 ?
O15 W3 O24 105.8(11) . . ?
O15A W3 O5A 91.2(14) . . ?
O15A W3 O24 86.1(13) . . ?
O18 W3 O21 109.1(11) . 3_566 ?
O18 W3 O24 68.8(11) . . ?
O18A W3 O5A 74.9(13) . . ?
O18A W3 O15A 134.3(15) . . ?
O18A W3 O24 50.0(12) . . ?
O21 W3 O24 50.0(9) 3_566 . ?
O3 W4 O5 91.9(10) . . ?
O3 W4 O5A 108.5(10) . . ?
O3 W4 O11 91.6(10) . . ?
O3 W4 O11A 113.2(11) . . ?
O3 W4 O12 91.9(10) . . ?
O3 W4 O12A 111.5(11) . . ?
O3 W4 O16 88.8(9) . . ?
O3 W4 O16A 113.7(11) . . ?
O3 W4 O21 153.3(8) . 3_566 ?
O3 W4 O22 155.0(8) . . ?
O5 W4 O12 80.8(12) . . ?
O5 W4 O16 96.8(12) . . ?
O5 W4 O21 68.8(11) . 3_566 ?
O5 W4 O22 105.4(11) . . ?
O5A W4 O22 85.4(11) . . ?
O11 W4 O5 176.0(12) . . ?
O11 W4 O12 101.0(13) . . ?
O11 W4 O16 81.3(12) . . ?
O11 W4 O21 108.5(11) . 3_566 ?
O11 W4 O22 70.6(11) . . ?
O11A W4 O5A 138.4(13) . . ?
O11A W4 O22 56.2(12) . . ?
O12 W4 O21 67.6(11) . 3_566 ?
O12 W4 O22 108.2(11) . . ?
O12A W4 O5A 93.9(14) . . ?
O12A W4 O11A 71.3(15) . . ?
O12A W4 O16A 134.8(14) . . ?
O12A W4 O22 87.4(12) . . ?
O16 W4 O12 177.6(12) . . ?
O16 W4 O21 111.0(10) . 3_566 ?
O16 W4 O22 71.7(10) . . ?
O16A W4 O5A 70.6(13) . . ?
O16A W4 O11A 92.3(14) . . ?
O16A W4 O22 50.3(12) . . ?
O22 W4 O21 51.6(9) . 3_566 ?
O7 W5 O9 101.3(8) . 3_566 ?
O7 W5 O10 94.3(10) . . ?
O7 W5 O10A 107.7(11) . . ?
O7 W5 O11 91.6(10) . . ?
O7 W5 O11A 112.6(11) . . ?
O7 W5 O14 91.7(10) . . ?
O7 W5 O14A 113.3(12) . . ?
O7 W5 O22 155.0(8) . . ?
O7 W5 O24 152.8(9) . 3_566 ?
O9 W5 O10 83.4(11) 3_566 . ?
O9 W5 O11 93.1(10) 3_566 . ?
O9 W5 O14 165.7(10) 3_566 . ?
O9 W5 O22 96.8(9) 3_566 . ?
O9 W5 O24 58.9(9) 3_566 3_566 ?
O10 W5 O11 173.6(12) . . ?
O10 W5 O14 101.7(12) . . ?
O10 W5 O22 104.9(11) . . ?
O10 W5 O24 66.8(11) . 3_566 ?
O10A W5 O11A 139.7(14) . . ?
O10A W5 O14A 70.2(15) . . ?
O10A W5 O22 87.1(12) . . ?
O11 W5 O14 80.5(11) . . ?
O11 W5 O22 70.0(11) . . ?
O11 W5 O24 106.8(11) . 3_566 ?
O11A W5 O22 55.8(12) . . ?
O14 W5 O22 69.1(11) . . ?
O14 W5 O24 110.6(11) . 3_566 ?
O14A W5 O11A 94.1(14) . . ?
O14A W5 O22 52.0(12) . . ?
O22 W5 O24 52.2(9) . 3_566 ?
O6 W6 O18 169.4(11) . . ?
O6 W6 O23 62.2(9) . 3_566 ?
O6 W6 O24 95.1(9) . . ?
O9 W6 O6 87.5(7) . . ?
O9 W6 O18 91.0(10) . . ?
O9 W6 O19 155.9(8) . . ?
O9 W6 O23 91.2(9) . 3_566 ?
O9 W6 O24 62.9(9) . . ?
O18 W6 O23 107.3(12) . 3_566 ?
O18 W6 O24 75.0(12) . . ?
O18A W6 O6 145.1(11) . . ?
O18A W6 O9 88.8(11) . . ?
O18A W6 O19 83.2(10) . . ?
O18A W6 O24 53.0(12) . . ?
O19 W6 O6 86.2(7) . . ?
O19 W6 O18 90.9(10) . . ?
O19 W6 O23 65.4(8) . 3_566 ?
O19 W6 O24 94.6(9) . . ?
O20 W6 O6 99.0(8) . . ?
O20 W6 O9 101.2(10) . . ?
O20 W6 O18 91.6(12) . . ?
O20 W6 O18A 115.8(12) . . ?
O20 W6 O19 102.8(9) . . ?
O20 W6 O23 157.2(10) . 3_566 ?
O20 W6 O24 158.3(10) . . ?
O24 W6 O23 43.9(9) . 3_566 ?
O1 Cu1 O3 88.3(6) . . ?
O1 Cu1 N1 96.3(7) . 4_575 ?
O1 Cu1 N2 84.0(7) . . ?
O2 Cu1 O1 175.6(6) 4_575 . ?
O2 Cu1 O3 87.5(6) 4_575 . ?
O2 Cu1 N1 83.6(7) 4_575 4_575 ?
O2 Cu1 N2 96.8(7) 4_575 . ?
N1 Cu1 O3 100.7(6) 4_575 . ?
N2 Cu1 O3 87.8(7) . . ?
N2 Cu1 N1 171.5(7) . 4_575 ?
O21 Si1 O21 180.0 . 3_566 ?
O21 Si1 O22 75.5(12) 3_566 . ?
O21 Si1 O22 104.5(12) . . ?
O21 Si1 O22 75.5(12) . 3_566 ?
O21 Si1 O22 104.5(12) 3_566 3_566 ?
O21 Si1 O24 107.1(13) . . ?
O21 Si1 O24 72.9(13) . 3_566 ?
O21 Si1 O24 107.1(13) 3_566 3_566 ?
O21 Si1 O24 72.9(13) 3_566 . ?
O22 Si1 O22 180.0(18) 3_566 . ?
O23 Si1 O21 116.3(13) 3_566 3_566 ?
O23 Si1 O21 116.3(13) . . ?
O23 Si1 O21 63.7(13) 3_566 . ?
O23 Si1 O21 63.7(13) . 3_566 ?
O23 Si1 O22 109.7(14) 3_566 3_566 ?
O23 Si1 O22 109.7(14) . . ?
O23 Si1 O22 70.3(14) . 3_566 ?
O23 Si1 O22 70.3(14) 3_566 . ?
O23 Si1 O23 180.0 3_566 . ?
O23 Si1 O24 112.8(15) . . ?
O23 Si1 O24 67.2(15) 3_566 . ?
O23 Si1 O24 112.8(15) 3_566 3_566 ?
O23 Si1 O24 67.2(15) . 3_566 ?
O24 Si1 O22 105.7(13) . . ?
O24 Si1 O22 74.3(13) . 3_566 ?
O24 Si1 O22 74.3(13) 3_566 . ?
O24 Si1 O22 105.7(13) 3_566 3_566 ?
O24 Si1 O24 180.0 . 3_566 ?
C4 O1 Cu1 112.6(13) . . ?
C1 O2 Cu1 113.5(14) . 4_676 ?
W4 O3 Cu1 155.2(9) . . ?
W1 O4 W2 137.9(10) 3_566 . ?
W3 O5 W4 124.9(15) . . ?
W4 O5A W3 142.2(18) . . ?
W1 O6 W6 138.2(10) 3_566 . ?
W6 O9 W5 138.5(10) . 3_566 ?
W3 O10 W5 129.3(16) 3_566 . ?
W5 O10A W3 140.3(17) . 3_566 ?
W4 O11 W5 120.9(15) . . ?
W4 O11A W5 142.9(19) . . ?
W1 O12 W4 120.5(15) . . ?
W4 O12A W1 150.5(19) . . ?
W2 O14 W5 119.6(14) . . ?
W5 O14A W2 147.3(19) . . ?
W1 O15 W3 121.0(15) . . ?
W3 O15A W1 155(2) . . ?
W2 O16 W4 116.0(13) . . ?
W4 O16A W2 154.0(18) . . ?
W6 O18 W3 117.9(16) . . ?
W3 O18A W6 154.1(18) . . ?
W2 O19 W6 140.3(9) . . ?
W1 O21 W3 99.0(10) 3_566 3_566 ?
W1 O21 W4 98.0(10) 3_566 3_566 ?
W3 O21 W4 93.3(8) 3_566 3_566 ?
Si1 O21 W1 125.2(13) . 3_566 ?
Si1 O21 W3 119.6(13) . 3_566 ?
Si1 O21 W4 115.5(13) . 3_566 ?
O23 O21 W1 72.9(14) 3_566 3_566 ?
O23 O21 W3 137.5(17) 3_566 3_566 ?
O23 O21 W4 128.9(17) 3_566 3_566 ?
O23 O21 Si1 52.3(13) 3_566 . ?
W2 O22 W4 97.8(9) . . ?
W2 O22 W5 98.9(10) . . ?
W5 O22 W4 96.8(10) . . ?
Si1 O22 W2 123.3(14) . . ?
Si1 O22 W4 117.5(13) . . ?
Si1 O22 W5 117.5(13) . . ?
W1 O23 W6 93.3(11) . 3_566 ?
Si1 O23 W1 128.3(16) . . ?
Si1 O23 W6 123.0(16) . 3_566 ?
Si1 O23 O21 64.0(14) . 3_566 ?
Si1 O23 O24 62.5(14) . 3_566 ?
O21 O23 W1 64.3(13) 3_566 . ?
O21 O23 W6 133.0(17) 3_566 3_566 ?
O21 O23 O24 104.2(19) 3_566 3_566 ?
O24 O23 W1 133.4(18) 3_566 . ?
O24 O23 W6 60.6(13) 3_566 3_566 ?
W5 O24 W3 94.6(9) 3_566 . ?
W6 O24 W3 98.3(11) . . ?
W6 O24 W5 99.0(11) . 3_566 ?
Si1 O24 W3 117.4(15) . . ?
Si1 O24 W5 115.9(14) . 3_566 ?
Si1 O24 W6 125.8(15) . . ?
Si1 O24 O23 50.3(13) . 3_566 ?
O23 O24 W3 134.9(17) 3_566 . ?
O23 O24 W5 130.4(17) 3_566 3_566 ?
O23 O24 W6 75.5(15) 3_566 . ?
C2 N1 Cu1 128.6(16) . 4_676 ?
C2 N1 C6 119(2) . . ?
C6 N1 Cu1 112.0(14) . 4_676 ?
C5 N2 Cu1 112.0(15) . . ?
C9 N2 Cu1 129.7(17) . . ?
C9 N2 C5 118(2) . . ?
C4 N3 H3 117.8 . . ?
C4 N3 C13 124.4(19) . . ?
C13 N3 H3 117.8 . . ?
C1 N4 H4 118.7 . . ?
C1 N4 C14 123(2) . . ?
C14 N4 H4 118.7 . . ?
C8 N5 C11 117(2) . . ?
C10 N6 C3 118(2) . . ?
O2 C1 N4 121(2) . . ?
O2 C1 C6 119(2) . . ?
N4 C1 C6 120(2) . . ?
N1 C2 H2 119.8 . . ?
N1 C2 C10 120(2) . . ?
C10 C2 H2 119.8 . . ?
N6 C3 H3A 119.0 . . ?
N6 C3 C6 122(2) . . ?
C6 C3 H3A 119.0 . . ?
O1 C4 C5 117.0(19) . . ?
N3 C4 O1 120(2) . . ?
N3 C4 C5 123(2) . . ?
N2 C5 C4 114.0(19) . . ?
N2 C5 C8 122(2) . . ?
C8 C5 C4 124(2) . . ?
N1 C6 C1 111.8(18) . . ?
C3 C6 N1 118(2) . . ?
C3 C6 C1 130(2) . . ?
H7A C7 H7B 109.5 . . ?
H7A C7 H7C 109.5 . . ?
H7B C7 H7C 109.5 . . ?
C10 C7 H7A 109.5 . . ?
C10 C7 H7B 109.5 . . ?
C10 C7 H7C 109.5 . . ?
N5 C8 C5 121(2) . . ?
N5 C8 H8 119.7 . . ?
C5 C8 H8 119.7 . . ?
N2 C9 H9 118.8 . . ?
N2 C9 C11 122(2) . . ?
C11 C9 H9 118.8 . . ?
N6 C10 C2 122(2) . . ?
N6 C10 C7 114(2) . . ?
C2 C10 C7 123(2) . . ?
N5 C11 C9 120(2) . . ?
N5 C11 C12 118(2) . . ?
C9 C11 C12 122(2) . . ?
C11 C12 H12A 109.5 . . ?
C11 C12 H12B 109.5 . . ?
C11 C12 H12C 109.5 . . ?
H12A C12 H12B 109.5 . . ?
H12A C12 H12C 109.5 . . ?
H12B C12 H12C 109.5 . . ?
N3 C13 H13A 108.3 . . ?
N3 C13 H13B 108.3 . . ?
N3 C13 C14 116(2) . . ?
H13A C13 H13B 107.4 . . ?
C14 C13 H13A 108.3 . . ?
C14 C13 H13B 108.3 . . ?
N4 C14 C13 116(2) . . ?
N4 C14 H14A 108.4 . . ?
N4 C14 H14B 108.4 . . ?
C13 C14 H14A 108.4 . . ?
C13 C14 H14B 108.4 . . ?
H14A C14 H14B 107.5 . . ?
H1WA O1W H1WB 112.2 . . ?
H2WA O2W H2WB 116.4 . . ?
H3WA O3W H3WB 107.0 . . ?
H4WA O4W H4WB 104.1 . . ?

loop_
_geom_bond_atom_site_label_1
_geom_bond_atom_site_label_2
_geom_bond_distance
_geom_bond_site_symmetry_2
_geom_bond_publ_flag
W1 O4 1.861(16) 3_566 ?
W1 O6 1.877(17) 3_566 ?
W1 O12 1.99(3) . ?
W1 O12A 1.94(3) . ?
W1 O15 1.93(3) . ?
W1 O15A 1.83(3) . ?
W1 O17 1.677(17) . ?
W1 O21 2.24(3) 3_566 ?
W1 O23 2.38(3) . ?
W2 O4 1.918(15) . ?
W2 O8 1.697(16) . ?
W2 O14 1.98(3) . ?
W2 O14A 1.84(3) . ?
W2 O16 2.05(3) . ?
W2 O16A 1.84(3) . ?
W2 O19 1.859(16) . ?
W2 O22 2.28(3) . ?
W3 O5 1.93(3) . ?
W3 O5A 1.87(3) . ?
W3 O10 1.91(3) 3_566 ?
W3 O10A 2.03(3) 3_566 ?
W3 O13 1.632(15) . ?
W3 O15 2.12(3) . ?
W3 O15A 1.77(3) . ?
W3 O18 2.13(3) . ?
W3 O18A 1.77(3) . ?
W3 O21 2.39(3) 3_566 ?
W3 O24 2.41(3) . ?
W4 O3 1.702(14) . ?
W4 O5 2.03(3) . ?
W4 O5A 1.85(3) . ?
W4 O11 2.00(3) . ?
W4 O11A 1.81(3) . ?
W4 O12 2.09(3) . ?
W4 O12A 1.72(3) . ?
W4 O16 2.09(3) . ?
W4 O16A 1.76(3) . ?
W4 O21 2.45(2) 3_566 ?
W4 O22 2.37(3) . ?
W5 O7 1.682(15) . ?
W5 O9 1.922(19) 3_566 ?
W5 O10 2.00(3) . ?
W5 O10A 1.73(3) . ?
W5 O11 2.06(3) . ?
W5 O11A 1.91(3) . ?
W5 O14 2.09(3) . ?
W5 O14A 1.83(3) . ?
W5 O22 2.35(3) . ?
W5 O24 2.40(3) 3_566 ?
W6 O6 1.917(16) . ?
W6 O9 1.852(17) . ?
W6 O18 1.97(3) . ?
W6 O18A 1.84(3) . ?
W6 O19 1.903(15) . ?
W6 O20 1.662(17) . ?
W6 O23 2.49(3) 3_566 ?
W6 O24 2.24(3) . ?
Cu1 O1 1.952(14) . ?
Cu1 O2 1.948(14) 4_575 ?
Cu1 O3 2.345(14) . ?
Cu1 N1 1.962(18) 4_575 ?
Cu1 N2 1.958(18) . ?
Si1 O21 1.69(3) . ?
Si1 O21 1.69(3) 3_566 ?
Si1 O22 1.73(3) . ?
Si1 O22 1.73(3) 3_566 ?
Si1 O23 1.49(3) 3_566 ?
Si1 O23 1.49(3) . ?
Si1 O24 1.72(3) . ?
Si1 O24 1.72(3) 3_566 ?
O1 C4 1.30(2) . ?
O2 C1 1.28(2) . ?
O21 O23 1.69(4) 3_566 ?
O23 O24 1.79(4) 3_566 ?
N1 C2 1.28(3) . ?
N1 C6 1.40(2) . ?
N2 C5 1.35(3) . ?
N2 C9 1.30(3) . ?
N3 H3 0.8600 . ?
N3 C4 1.29(2) . ?
N3 C13 1.43(3) . ?
N4 H4 0.8600 . ?
N4 C1 1.31(3) . ?
N4 C14 1.42(3) . ?
N5 C8 1.36(3) . ?
N5 C11 1.36(3) . ?
N6 C3 1.32(3) . ?
N6 C10 1.32(3) . ?
C1 C6 1.46(3) . ?
C2 H2 0.9300 . ?
C2 C10 1.38(3) . ?
C3 H3A 0.9300 . ?
C3 C6 1.38(3) . ?
C4 C5 1.48(3) . ?
C5 C8 1.37(3) . ?
C7 H7A 0.9600 . ?
C7 H7B 0.9600 . ?
C7 H7C 0.9600 . ?
C7 C10 1.53(3) . ?
C8 H8 0.9300 . ?
C9 H9 0.9300 . ?
C9 C11 1.39(3) . ?
C11 C12 1.52(3) . ?
C12 H12A 0.9600 . ?
C12 H12B 0.9600 . ?
C12 H12C 0.9600 . ?
C13 H13A 0.9700 . ?
C13 H13B 0.9700 . ?
C13 C14 1.44(3) . ?
C14 H14A 0.9700 . ?
C14 H14B 0.9700 . ?
O1W H1WA 0.8215 . ?
O1W H1WB 0.8480 . ?
O2W H2WA 0.8537 . ?
O2W H2WB 0.8502 . ?
O3W H3WA 0.8254 . ?
O3W H3WB 0.8401 . ?
O4W H4WA 0.8766 . ?
O4W H4WB 0.8497 . ?

loop_
_geom_torsion_atom_site_label_1
_geom_torsion_atom_site_label_2
_geom_torsion_atom_site_label_3
_geom_torsion_atom_site_label_4
_geom_torsion
_geom_torsion_site_symmetry_1
_geom_torsion_site_symmetry_2
_geom_torsion_site_symmetry_3
_geom_torsion_site_symmetry_4
_geom_torsion_publ_flag
Cu1 O1 C4 N3 177.3(16) . . . . ?
Cu1 O1 C4 C5 -2(2) . . . . ?
Cu1 O2 C1 N4 -177.2(15) 4_676 . . . ?
Cu1 O2 C1 C6 4(2) 4_676 . . . ?
Cu1 N1 C2 C10 -177.5(16) 4_676 . . . ?
Cu1 N1 C6 C1 -2(2) 4_676 . . . ?
Cu1 N1 C6 C3 174.3(16) 4_676 . . . ?
Cu1 N2 C5 C4 6(2) . . . . ?
Cu1 N2 C5 C8 -178.3(18) . . . . ?
Cu1 N2 C9 C11 172.7(18) . . . . ?
O1 C4 C5 N2 -3(3) . . . . ?
O1 C4 C5 C8 -178(2) . . . . ?
O2 C1 C6 N1 -1(3) . . . . ?
O2 C1 C6 C3 -177(2) . . . . ?
O3 W4 O5A W3 -125(2) . . . . ?
O3 W4 O11A W5 -120(3) . . . . ?
O3 W4 O12A W1 126(4) . . . . ?
O3 W4 O16A W2 121(4) . . . . ?
O4 W1 O15A W3 -132(5) 3_566 . . . ?
O4 W2 O14A W5 -144(4) . . . . ?
O4 W2 O16A W4 60(5) . . . . ?
O4 W2 O19 W6 56.2(15) . . . . ?
O5 W4 O3 Cu1 -146(2) . . . . ?
O5A W3 O15A W1 -16(5) . . . . ?
O5A W3 O18A W6 127(5) . . . . ?
O5A W4 O3 Cu1 -132(2) . . . . ?
O5A W4 O11A W5 60(4) . . . . ?
O5A W4 O12A W1 14(4) . . . . ?
O5A W4 O16A W2 -137(5) . . . . ?
O6 W1 O15A W3 -49(5) 3_566 . . . ?
O6 W6 O9 W5 106.4(17) . . . 3_566 ?
O6 W6 O18A W3 -60(5) . . . . ?
O7 W5 O10A W3 125(2) . . . 3_566 ?
O7 W5 O14A W2 -119(3) . . . . ?
O8 W2 O14A W5 118(3) . . . . ?
O8 W2 O16A W4 -120(4) . . . . ?
O8 W2 O19 W6 158.9(14) . . . . ?
O9 W5 O10A W3 21(3) 3_566 . . 3_566 ?
O9 W5 O14A W2 68(5) 3_566 . . . ?
O9 W6 O18A W3 24(4) . . . . ?
O10A W3 O5A W4 -52(3) 3_566 . . . ?
O10A W3 O15A W1 126(5) 3_566 . . . ?
O10A W3 O18A W6 -14(4) 3_566 . . . ?
O10A W5 O14A W2 140(4) . . . . ?
O11 W4 O3 Cu1 32(2) . . . . ?
O11A W4 O3 Cu1 48(2) . . . . ?
O11A W4 O5A W3 55(4) . . . . ?
O11A W4 O12A W1 -126(4) . . . . ?
O11A W4 O16A W2 4(5) . . . . ?
O11A W5 O10A W3 -54(4) . . . 3_566 ?
O11A W5 O14A W2 -2(4) . . . . ?
O12 W4 O3 Cu1 133(2) . . . . ?
O12A W1 O15A W3 16(4) . . . . ?
O12A W4 O3 Cu1 126(2) . . . . ?
O12A W4 O5A W3 -11(3) . . . . ?
O12A W4 O11A W5 134(3) . . . . ?
O12A W4 O16A W2 -61(5) . . . . ?
O13 W3 O5A W4 125(2) . . . . ?
O13 W3 O15A W1 -130(4) . . . . ?
O13 W3 O18A W6 -126(4) . . . . ?
O14 W2 O19 W6 -16(5) . . . . ?
O14A W2 O16A W4 -4(5) . . . . ?
O14A W2 O19 W6 -6(3) . . . . ?
O14A W5 O10A W3 -126(3) . . . 3_566 ?
O15A W3 O5A W4 10(3) . . . . ?
O15A W3 O18A W6 50(5) . . . . ?
O16 W2 O19 W6 -112.0(16) . . . . ?
O16 W4 O3 Cu1 -49(2) . . . . ?
O16A W2 O14A W5 2(4) . . . . ?
O16A W2 O19 W6 -87.7(17) . . . . ?
O16A W4 O3 Cu1 -56(2) . . . . ?
O16A W4 O5A W3 126(3) . . . . ?
O16A W4 O11A W5 -3(3) . . . . ?
O16A W4 O12A W1 -52(5) . . . . ?
O17 W1 O15A W3 128(4) . . . . ?
O18 W6 O9 W5 -63.1(19) . . . 3_566 ?
O18A W3 O5A W4 -126(3) . . . . ?
O18A W3 O15A W1 54(5) . . . . ?
O18A W6 O9 W5 -38.9(18) . . . 3_566 ?
O19 W2 O14A W5 -79(4) . . . . ?
O19 W2 O16A W4 140(5) . . . . ?
O19 W6 O9 W5 31(3) . . . 3_566 ?
O19 W6 O18A W3 -133(4) . . . . ?
O20 W6 O9 W5 -154.9(16) . . . 3_566 ?
O20 W6 O18A W3 126(4) . . . . ?
O21 W1 O15A W3 -32(4) 3_566 . . . ?
O21 W3 O5A W4 -29(2) 3_566 . . . ?
O21 W3 O15A W1 31(4) 3_566 . . . ?
O21 W3 O18A W6 67(4) 3_566 . . . ?
O21 W4 O3 Cu1 171.9(17) 3_566 . . . ?
O21 W4 O5A W3 29(2) 3_566 . . . ?
O21 W4 O11A W5 82(3) 3_566 . . . ?
O21 W4 O12A W1 -30(3) 3_566 . . . ?
O21 W4 O16A W2 -79(4) 3_566 . . . ?
O21 Si1 O22 W2 58.8(17) . . . . ?
O21 Si1 O22 W2 -121.2(17) 3_566 . . . ?
O21 Si1 O22 W4 -179.6(14) . . . . ?
O21 Si1 O22 W4 0.4(14) 3_566 . . . ?
O21 Si1 O22 W5 115.4(17) 3_566 . . . ?
O21 Si1 O22 W5 -64.6(17) . . . . ?
O21 Si1 O23 W1 0.9(16) 3_566 . . . ?
O21 Si1 O23 W1 -179.1(16) . . . . ?
O21 Si1 O23 W6 54(2) . . . 3_566 ?
O21 Si1 O23 W6 -126(2) 3_566 . . 3_566 ?
O21 Si1 O23 O21 179.998(4) . . . 3_566 ?
O21 Si1 O23 O24 -124.2(16) 3_566 . . 3_566 ?
O21 Si1 O23 O24 55.8(16) . . . 3_566 ?
O21 Si1 O24 W3 -177.9(13) . . . . ?
O21 Si1 O24 W3 2.1(13) 3_566 . . . ?
O21 Si1 O24 W5 71.4(17) . . . 3_566 ?
O21 Si1 O24 W5 -108.6(17) 3_566 . . 3_566 ?
O21 Si1 O24 W6 127.1(19) 3_566 . . . ?
O21 Si1 O24 W6 -52.9(19) . . . . ?
O21 Si1 O24 O23 129.1(15) 3_566 . . 3_566 ?
O21 Si1 O24 O23 -50.9(15) . . . 3_566 ?
O22 W2 O14A W5 -38(3) . . . . ?
O22 W2 O16A W4 37(4) . . . . ?
O22 W2 O19 W6 -37.3(15) . . . . ?
O22 W4 O3 Cu1 -11(4) . . . . ?
O22 W4 O5A W3 76(3) . . . . ?
O22 W4 O11A W5 34(3) . . . . ?
O22 W4 O12A W1 -71(4) . . . . ?
O22 W4 O16A W2 -36(4) . . . . ?
O22 W5 O10A W3 -76(3) . . . 3_566 ?
O22 W5 O14A W2 37(3) . . . . ?
O22 Si1 O21 W1 122.0(18) 3_566 . . 3_566 ?
O22 Si1 O21 W1 -58.0(18) . . . 3_566 ?
O22 Si1 O21 W3 70.3(16) . . . 3_566 ?
O22 Si1 O21 W3 -109.7(16) 3_566 . . 3_566 ?
O22 Si1 O21 W4 0.4(13) 3_566 . . 3_566 ?
O22 Si1 O21 W4 -179.6(13) . . . 3_566 ?
O22 Si1 O21 O23 121.1(17) 3_566 . . 3_566 ?
O22 Si1 O21 O23 -58.9(17) . . . 3_566 ?
O22 Si1 O23 W1 -117(2) 3_566 . . . ?
O22 Si1 O23 W1 63(2) . . . . ?
O22 Si1 O23 W6 115.7(19) 3_566 . . 3_566 ?
O22 Si1 O23 W6 -64.3(19) . . . 3_566 ?
O22 Si1 O23 O21 -118.3(15) 3_566 . . 3_566 ?
O22 Si1 O23 O21 61.7(15) . . . 3_566 ?
O22 Si1 O23 O24 117.5(15) 3_566 . . 3_566 ?
O22 Si1 O23 O24 -62.5(15) . . . 3_566 ?
O22 Si1 O24 W3 -66.9(17) . . . . ?
O22 Si1 O24 W3 113.1(17) 3_566 . . . ?
O22 Si1 O24 W5 2.5(14) 3_566 . . 3_566 ?
O22 Si1 O24 W5 -177.5(14) . . . 3_566 ?
O22 Si1 O24 W6 58(2) . . . . ?
O22 Si1 O24 W6 -122(2) 3_566 . . . ?
O22 Si1 O24 O23 60.2(16) . . . 3_566 ?
O22 Si1 O24 O23 -119.8(16) 3_566 . . 3_566 ?
O23 W1 O15A W3 -65(4) . . . . ?
O23 W6 O9 W5 44.3(17) 3_566 . . 3_566 ?
O23 W6 O18A W3 -67(4) 3_566 . . . ?
O23 Si1 O21 W1 0.9(16) 3_566 . . 3_566 ?
O23 Si1 O21 W1 -179.1(16) . . . 3_566 ?
O23 Si1 O21 W3 -50.8(19) . . . 3_566 ?
O23 Si1 O21 W3 129.2(19) 3_566 . . 3_566 ?
O23 Si1 O21 W4 59.3(19) . . . 3_566 ?
O23 Si1 O21 W4 -120.7(19) 3_566 . . 3_566 ?
O23 Si1 O21 O23 180.000(4) . . . 3_566 ?
O23 Si1 O22 W2 -175.8(15) . . . . ?
O23 Si1 O22 W2 4.2(15) 3_566 . . . ?
O23 Si1 O22 W4 125.8(18) 3_566 . . . ?
O23 Si1 O22 W4 -54.2(18) . . . . ?
O23 Si1 O22 W5 -119.3(18) 3_566 . . . ?
O23 Si1 O22 W5 60.7(18) . . . . ?
O23 Si1 O24 W3 52.9(19) . . . . ?
O23 Si1 O24 W3 -127.1(19) 3_566 . . . ?
O23 Si1 O24 W5 -57.7(19) . . . 3_566 ?
O23 Si1 O24 W5 122.3(19) 3_566 . . 3_566 ?
O23 Si1 O24 W6 -2.0(16) 3_566 . . . ?
O23 Si1 O24 W6 178.0(16) . . . . ?
O23 Si1 O24 O23 180.001(11) . . . 3_566 ?
O24 W3 O5A W4 -76(3) . . . . ?
O24 W3 O15A W1 69(4) . . . . ?
O24 W3 O18A W6 31(4) . . . . ?
O24 W5 O10A W3 -28(2) 3_566 . . 3_566 ?
O24 W5 O14A W2 80(4) 3_566 . . . ?
O24 W6 O9 W5 9.4(15) . . . 3_566 ?
O24 W6 O18A W3 -32(4) . . . . ?
O24 Si1 O21 W1 -126.2(19) 3_566 . . 3_566 ?
O24 Si1 O21 W1 53.8(19) . . . 3_566 ?
O24 Si1 O21 W3 2.1(13) 3_566 . . 3_566 ?
O24 Si1 O21 W3 -177.9(13) . . . 3_566 ?
O24 Si1 O21 W4 -67.8(16) . . . 3_566 ?
O24 Si1 O21 W4 112.2(16) 3_566 . . 3_566 ?
O24 Si1 O21 O23 52.9(17) . . . 3_566 ?
O24 Si1 O21 O23 -127.1(17) 3_566 . . 3_566 ?
O24 Si1 O22 W2 -54.0(18) . . . . ?
O24 Si1 O22 W2 126.0(18) 3_566 . . . ?
O24 Si1 O22 W4 67.6(18) . . . . ?
O24 Si1 O22 W4 -112.4(18) 3_566 . . . ?
O24 Si1 O22 W5 -177.5(14) . . . . ?
O24 Si1 O22 W5 2.5(14) 3_566 . . . ?
O24 Si1 O23 W1 -55(2) . . . . ?
O24 Si1 O23 W1 125(2) 3_566 . . . ?
O24 Si1 O23 W6 -1.8(14) 3_566 . . 3_566 ?
O24 Si1 O23 W6 178.2(14) . . . 3_566 ?
O24 Si1 O23 O21 124.2(16) 3_566 . . 3_566 ?
O24 Si1 O23 O21 -55.8(16) . . . 3_566 ?
O24 Si1 O23 O24 180.001(10) . . . 3_566 ?
N1 C2 C10 N6 4(4) . . . . ?
N1 C2 C10 C7 -173(2) . . . . ?
N2 C5 C8 N5 6(4) . . . . ?
N2 C9 C11 N5 3(4) . . . . ?
N2 C9 C11 C12 -179(2) . . . . ?
N3 C4 C5 N2 178(2) . . . . ?
N3 C4 C5 C8 2(4) . . . . ?
N3 C13 C14 N4 -154(2) . . . . ?
N4 C1 C6 N1 -179.8(18) . . . . ?
N4 C1 C6 C3 4(4) . . . . ?
N6 C3 C6 N1 4(3) . . . . ?
N6 C3 C6 C1 180(2) . . . . ?
C1 N4 C14 C13 -142(2) . . . . ?
C2 N1 C6 C1 179.2(19) . . . . ?
C2 N1 C6 C3 -4(3) . . . . ?
C3 N6 C10 C2 -4(3) . . . . ?
C3 N6 C10 C7 173(2) . . . . ?
C4 N3 C13 C14 -172(2) . . . . ?
C4 C5 C8 N5 -178(2) . . . . ?
C5 N2 C9 C11 -2(4) . . . . ?
C6 N1 C2 C10 1(3) . . . . ?
C8 N5 C11 C9 0(3) . . . . ?
C8 N5 C11 C12 -178(2) . . . . ?
C9 N2 C5 C4 -179(2) . . . . ?
C9 N2 C5 C8 -3(3) . . . . ?
C10 N6 C3 C6 0(3) . . . . ?
C11 N5 C8 C5 -5(3) . . . . ?
C13 N3 C4 O1 -1(3) . . . . ?
C13 N3 C4 C5 179(2) . . . . ?
C14 N4 C1 O2 1(3) . . . . ?
C14 N4 C1 C6 180(2) . . . . ?
